data_7114963
loop_
_publ_author_name
'Bondy, Chantelle R.'
'Loeb, Stephen J.'
'Gale, Philip A.'

_publ_section_title
;
 Platinum(ii) nicotinamide complexes as receptors for oxo-anions
;
_journal_issue 8
_journal_name_full 'Chemical Communications'
_journal_page_first 729
_journal_paper_doi 10.1039/b101440o
_journal_year 2001
_chemical_formula_sum 'C42 H60 Cl4 F12 N8 O4 P2 Pt'
_chemical_formula_weight 1367.81
_chemical_name_systematic
; 
? 
;
_space_group_IT_number 9
_symmetry_cell_setting monoclinic
_symmetry_space_group_name_Hall 'C -2yc'
_symmetry_space_group_name_H-M 'C 1 c 1'
_atom_sites_solution_hydrogens geom
_atom_sites_solution_primary direct
_atom_sites_solution_secondary difmap
_audit_creation_method SHELXL-97
_cell_angle_alpha 90.00
_cell_angle_beta 96.253(1)
_cell_angle_gamma 90.00
_cell_formula_units_Z 4
_cell_length_a 16.2726(4)
_cell_length_b 8.9587(2)
_cell_length_c 39.2903(5)
_cell_measurement_reflns_used 'reflections from 60 data frames'
_cell_measurement_temperature 293(2)
_cell_measurement_theta_max 28.3
_cell_measurement_theta_min 1.5
_cell_volume 5693.7(2)
_computing_cell_refinement 'Siemens SAINT'
_computing_data_collection 'Siemens SMART'
_computing_data_reduction 'Siemens SHELXTL XPREP'
_computing_molecular_graphics 'Siemens SHELXTL XP'
_computing_publication_material 'Siemens SHELXTL XCIF'
_computing_structure_refinement 'SHELXL-97 (Sheldrick, 1997)'
_computing_structure_solution 'SHELXS-97 (Sheldrick, 1990)'
_diffrn_ambient_temperature 293(2)
_diffrn_measured_fraction_theta_full 0.997
_diffrn_measured_fraction_theta_max 0.997
_diffrn_measurement_device_type 'Siemens SMART CCD'
_diffrn_measurement_method 'hemisphere scans'
_diffrn_radiation_monochromator graphite
_diffrn_radiation_source 'fine-focus sealed tube'
_diffrn_radiation_type MoK\a
_diffrn_radiation_wavelength 0.71073
_diffrn_reflns_av_R_equivalents 0.0719
_diffrn_reflns_av_sigmaI/netI 0.0960
_diffrn_reflns_limit_h_max 17
_diffrn_reflns_limit_h_min -17
_diffrn_reflns_limit_k_max 9
_diffrn_reflns_limit_k_min -9
_diffrn_reflns_limit_l_max 33
_diffrn_reflns_limit_l_min -42
_diffrn_reflns_number 11369
_diffrn_reflns_theta_full 22.50
_diffrn_reflns_theta_max 22.50
_diffrn_reflns_theta_min 2.09
_diffrn_standards_decay_% <1
_diffrn_standards_number '50 standard frames at start and end'
_exptl_absorpt_coefficient_mu 2.793
_exptl_absorpt_correction_T_max 0.4921
_exptl_absorpt_correction_T_min 0.2053
_exptl_absorpt_correction_type empirical
_exptl_crystal_colour colourless
_exptl_crystal_density_diffrn 1.596
_exptl_crystal_density_meas ?
_exptl_crystal_density_method 'not measured'
_exptl_crystal_description block
_exptl_crystal_F_000 2736
_exptl_crystal_size_max 0.22
_exptl_crystal_size_mid 0.24
_exptl_crystal_size_min 0.30
_refine_diff_density_max 1.059
_refine_diff_density_min -1.163
_refine_diff_density_rms 0.109
_refine_ls_abs_structure_details 'Flack H D (1983), Acta Cryst. A39, 876-881'
_refine_ls_abs_structure_Flack 0.30(2)
_refine_ls_extinction_method none
_refine_ls_goodness_of_fit_ref 1.028
_refine_ls_hydrogen_treatment mixed
_refine_ls_matrix_type full
_refine_ls_number_parameters 397
_refine_ls_number_reflns 5449
_refine_ls_number_restraints 39
_refine_ls_restrained_S_all 1.027
_refine_ls_R_factor_all 0.1062
_refine_ls_R_factor_gt 0.0698
_refine_ls_shift/su_max 0.782
_refine_ls_shift/su_mean 0.071
_refine_ls_structure_factor_coef Fsqd
_refine_ls_weighting_details 'calc w=1/[\s^2^(Fo^2^)+(0.0901P)^2^+0.0000P] where P=(Fo^2^+2Fc^2^)/3'
_refine_ls_weighting_scheme calc
_refine_ls_wR_factor_gt 0.1518
_refine_ls_wR_factor_ref 0.1714
_reflns_number_gt 3786
_reflns_number_total 5449
_reflns_threshold_expression >2sigma(I)
_cod_data_source_file b101440o.txt
_cod_data_source_block '[PtL4][PF6]2.2CH2Cl2'
_cod_depositor_comments
;
The following automatic conversions were performed:

'_exptl_crystal_density_meas' value 'not measured' was changed to '?'
- the value is perceived as not measured.

Automatic conversion script
Id: cif_fix_values 3008 2015-01-20 13:52:24Z robertas 
;
_cod_original_sg_symbol_H-M Cc
_cod_database_code 7114963

loop_
_symmetry_equiv_pos_as_xyz
'x, y, z'
'x, -y, z+1/2'
'x+1/2, y+1/2, z'
'x+1/2, -y+1/2, z+1/2'

loop_
_atom_site_label
_atom_site_type_symbol
_atom_site_fract_x
_atom_site_fract_y
_atom_site_fract_z
_atom_site_U_iso_or_equiv
_atom_site_adp_type
_atom_site_occupancy
_atom_site_symmetry_multiplicity
_atom_site_calc_flag
_atom_site_refinement_flags
Pt1 Pt 1.9608(2) 0.75459(11) 0.57081(11) 0.0571(3) Uani 1 1 d .
O1 O 1.9976(9) 1.0456(18) 0.4544(5) 0.066(5) Uani 1 1 d .
O2 O 2.1164(9) 1.0198(15) 0.6852(4) 0.042(4) Uiso 1 1 d .
O3 O 1.9225(15) 0.4586(19) 0.6899(5) 0.086(7) Uani 1 1 d .
O4 O 1.8108(13) 0.503(2) 0.4567(7) 0.102(8) Uani 1 1 d .
N2 N 2.1216(19) 1.033(3) 0.4397(7) 0.113(10) Uani 1 1 d .
H2B H 2.1699 0.9947 0.4448 0.135 Uiso 1 1 calc R
N4 N 2.050(2) 1.226(3) 0.6994(10) 0.094(12) Uani 1 1 d .
H4A H 2.0183 1.2987 0.6922 0.112 Uiso 1 1 calc R
N6 N 1.7898(10) 0.479(3) 0.7016(5) 0.060(6) Uani 1 1 d .
H6A H 1.7391 0.4916 0.6933 0.072 Uiso 1 1 calc R
N8 N 1.8771(15) 0.290(2) 0.4432(7) 0.053(6) Uani 1 1 d .
H8A H 1.9238 0.2456 0.4477 0.064 Uiso 1 1 calc R
N1 N 2.0547(10) 0.8282(16) 0.5477(4) 0.097(8) Uani 1 1 d G
C1 C 2.1376(12) 0.815(2) 0.5603(4) 0.098(10) Uiso 1 1 d G
H1A H 2.1522 0.7730 0.5817 0.117 Uiso 1 1 calc R
C2 C 2.1985(8) 0.866(3) 0.5410(6) 0.139(15) Uiso 1 1 d G
H2A H 2.2540 0.8577 0.5495 0.167 Uiso 1 1 calc R
C3 C 2.1767(9) 0.930(2) 0.5090(5) 0.084(10) Uiso 1 1 d G
H3A H 2.2175 0.9638 0.4961 0.101 Uiso 1 1 calc R
C4 C 2.0938(10) 0.9426(17) 0.4964(4) 0.052(6) Uiso 1 1 d G
C5 C 2.0328(7) 0.8918(14) 0.5157(4) 0.027(4) Uiso 1 1 d G
H5A H 1.9774 0.9003 0.5072 0.033 Uiso 1 1 calc R
C6 C 2.0686(18) 1.018(3) 0.4626(7) 0.061(7) Uiso 1 1 d .
C7 C 2.107(2) 1.104(4) 0.4082(10) 0.127(13) Uiso 1 1 d .
H7A H 2.0638 1.1768 0.4102 0.152 Uiso 1 1 calc R
H7B H 2.0845 1.0299 0.3919 0.152 Uiso 1 1 calc R
C8 C 2.171(3) 1.181(6) 0.3924(14) 0.22(2) Uiso 1 1 d .
H8B H 2.2145 1.1080 0.3908 0.262 Uiso 1 1 calc R
H8C H 2.1932 1.2550 0.4088 0.262 Uiso 1 1 calc R
C9 C 2.160(3) 1.264(6) 0.3561(14) 0.66(16) Uiso 1 1 d R
H9A H 2.2099 1.2552 0.3451 0.787 Uiso 1 1 d R
H9B H 2.1150 1.2179 0.3414 0.787 Uiso 1 1 d R
C10 C 2.138(6) 1.392(12) 0.364(3) 0.42(7) Uiso 1 1 d .
H10A H 2.1265 1.4505 0.3435 0.626 Uiso 1 1 calc R
H10B H 2.1808 1.4376 0.3789 0.626 Uiso 1 1 calc R
H10C H 2.0884 1.3847 0.3753 0.626 Uiso 1 1 calc R
N3 N 1.9575(10) 0.9445(13) 0.5955(4) 0.081(8) Uani 1 1 d G
C11 C 1.8967(9) 1.0494(16) 0.5854(3) 0.063(7) Uiso 1 1 d G
H11A H 1.8621 1.0357 0.5652 0.076 Uiso 1 1 calc R
C12 C 1.8878(8) 1.1749(14) 0.6055(4) 0.056(5) Uiso 1 1 d G
H12A H 1.8471 1.2451 0.5987 0.067 Uiso 1 1 calc R
C13 C 1.9395(10) 1.1954(13) 0.6357(4) 0.063(6) Uiso 1 1 d G
H13A H 1.9335 1.2794 0.6491 0.076 Uiso 1 1 calc R
C14 C 2.0002(9) 1.0905(16) 0.6458(4) 0.062(7) Uiso 1 1 d G
C15 C 2.0092(8) 0.9651(14) 0.6257(4) 0.046(6) Uiso 1 1 d G
H15A H 2.0498 0.8949 0.6325 0.055 Uiso 1 1 calc R
C16 C 2.0531(13) 1.109(2) 0.6769(6) 0.044(6) Uiso 1 1 d .
C17 C 2.092(2) 1.246(3) 0.7336(11) 0.107(13) Uiso 1 1 d .
H17A H 2.1501 1.2196 0.7328 0.128 Uiso 1 1 calc R
H17B H 2.0908 1.3513 0.7391 0.128 Uiso 1 1 calc R
C18 C 2.065(2) 1.169(5) 0.7596(11) 0.139(12) Uiso 1 1 d .
H18A H 2.0465 1.0738 0.7497 0.166 Uiso 1 1 calc R
H18B H 2.0146 1.2207 0.7642 0.166 Uiso 1 1 calc R
C19 C 2.104(10) 1.13(2) 0.791(4) 0.70(14) Uiso 1 1 d .
H19A H 2.1390 1.0505 0.7869 0.839 Uiso 1 1 calc R
H19B H 2.1414 1.2180 0.7965 0.839 Uiso 1 1 calc R
C20 C 2.078(5) 1.107(9) 0.817(2) 0.31(4) Uiso 1 1 d .
H20A H 2.1185 1.1284 0.8357 0.458 Uiso 1 1 calc R
H20B H 2.0633 1.0028 0.8173 0.458 Uiso 1 1 calc R
H20C H 2.0291 1.1660 0.8189 0.458 Uiso 1 1 calc R
N5 N 1.8722(6) 0.6749(12) 0.5997(3) 0.029(4) Uiso 1 1 d G
C21 C 1.7914(7) 0.6904(14) 0.5846(3) 0.037(5) Uiso 1 1 d G
H21A H 1.7809 0.7364 0.5633 0.045 Uiso 1 1 calc R
C22 C 1.7262(5) 0.6371(17) 0.6012(4) 0.048(6) Uiso 1 1 d G
H22A H 1.6721 0.6474 0.5911 0.057 Uiso 1 1 calc R
C23 C 1.7419(7) 0.5683(17) 0.6330(4) 0.059(7) Uiso 1 1 d G
H23A H 1.6983 0.5326 0.6441 0.071 Uiso 1 1 calc R
C24 C 1.8227(8) 0.5528(16) 0.6481(3) 0.038(5) Uiso 1 1 d G
C25 C 1.8879(6) 0.6061(15) 0.6314(3) 0.076(8) Uiso 1 1 d G
H25A H 1.9420 0.5957 0.6415 0.091 Uiso 1 1 calc R
C26 C 1.8473(18) 0.500(3) 0.6814(7) 0.054(7) Uiso 1 1 d .
C27 C 1.8070(18) 0.435(3) 0.7388(8) 0.090(9) Uiso 1 1 d .
H27A H 1.8618 0.4665 0.7482 0.108 Uiso 1 1 calc R
H27B H 1.7665 0.4775 0.7523 0.108 Uiso 1 1 calc R
C28 C 1.8008(16) 0.266(3) 0.7381(7) 0.090(7) Uiso 1 1 d .
H28A H 1.8476 0.2219 0.7284 0.107 Uiso 1 1 calc R
H28B H 1.7502 0.2335 0.7248 0.107 Uiso 1 1 calc R
C29 C 1.801(2) 0.219(3) 0.7781(8) 0.110(9) Uiso 1 1 d .
H29A H 1.8518 0.2483 0.7916 0.131 Uiso 1 1 calc R
H29B H 1.7540 0.2611 0.7881 0.131 Uiso 1 1 calc R
C30 C 1.794(3) 0.043(6) 0.7737(13) 0.19(2) Uiso 1 1 d .
H30A H 1.7924 -0.0030 0.7958 0.289 Uiso 1 1 calc R
H30B H 1.8403 0.0057 0.7633 0.289 Uiso 1 1 calc R
H30C H 1.7437 0.0185 0.7594 0.289 Uiso 1 1 calc R
N7 N 1.9644(8) 0.5627(12) 0.5420(3) 0.040(5) Uani 1 1 d G
C31 C 2.0103(9) 0.4449(16) 0.5572(3) 0.081(8) Uiso 1 1 d G
H31A H 2.0416 0.4584 0.5783 0.098 Uiso 1 1 calc R
C32 C 2.0094(10) 0.3069(14) 0.5410(4) 0.093(8) Uiso 1 1 d G
H32A H 2.0401 0.2281 0.5512 0.112 Uiso 1 1 calc R
C33 C 1.9626(10) 0.2868(12) 0.5096(4) 0.066(6) Uiso 1 1 d G
H33A H 1.9620 0.1945 0.4987 0.079 Uiso 1 1 calc R
C34 C 1.9167(9) 0.4046(15) 0.4944(3) 0.046(6) Uiso 1 1 d G
C35 C 1.9176(8) 0.5426(13) 0.5106(3) 0.066(7) Uiso 1 1 d G
H35A H 1.8869 0.6214 0.5004 0.080 Uiso 1 1 calc R
C36 C 1.8547(16) 0.398(3) 0.4605(7) 0.058(7) Uiso 1 1 d .
C37 C 1.813(2) 0.245(3) 0.4129(9) 0.092(11) Uiso 1 1 d .
H37A H 1.7658 0.3131 0.4106 0.110 Uiso 1 1 calc R
H37B H 1.7931 0.1441 0.4154 0.110 Uiso 1 1 calc R
C38 C 1.870(3) 0.261(5) 0.3787(16) 0.20(2) Uiso 1 1 d .
H38A H 1.9002 0.3545 0.3798 0.240 Uiso 1 1 calc R
H38B H 1.9091 0.1794 0.3787 0.240 Uiso 1 1 calc R
C39 C 1.811(3) 0.256(5) 0.3481(12) 0.173(17) Uiso 1 1 d D
H39A H 1.7678 0.3301 0.3480 0.207 Uiso 1 1 calc R
H39B H 1.7877 0.1575 0.3434 0.207 Uiso 1 1 calc R
C40 C 1.881(4) 0.299(8) 0.3232(16) 0.29(4) Uiso 1 1 d D
H40A H 1.8559 0.3117 0.3002 0.441 Uiso 1 1 calc R
H40B H 1.9218 0.2213 0.3239 0.441 Uiso 1 1 calc R
H40C H 1.9077 0.3910 0.3310 0.441 Uiso 1 1 calc R
P2 P 2.1768(4) 0.5469(8) 0.6455(3) 0.091(3) Uani 1 1 d D
F10 F 2.240(2) 0.674(4) 0.6510(10) 0.25(2) Uani 1 1 d D
F9 F 2.136(3) 0.394(3) 0.6460(9) 0.35(3) Uani 1 1 d D
F11 F 2.1614(13) 0.549(4) 0.6837(5) 0.172(12) Uani 1 1 d D
F8 F 2.1034(13) 0.640(2) 0.6308(5) 0.160(11) Uani 1 1 d D
F12 F 2.1963(15) 0.530(3) 0.6084(5) 0.156(10) Uani 1 1 d D
F7 F 2.2654(9) 0.482(3) 0.6543(6) 0.132(8) Uani 1 1 d D
P1 P 1.7395(5) 0.9637(8) 0.49498(17) 0.076(3) Uani 1 1 d D
F4 F 1.7231(11) 0.982(2) 0.5327(4) 0.101(6) Uani 1 1 d D
F1 F 1.8280(8) 0.901(3) 0.5061(6) 0.164(11) Uani 1 1 d D
F3 F 1.7679(17) 0.939(2) 0.4587(4) 0.155(10) Uani 1 1 d D
F6 F 1.7062(17) 0.802(2) 0.4944(11) 0.186(13) Uani 1 1 d D
F2 F 1.673(2) 1.079(3) 0.4825(10) 0.250(18) Uani 1 1 d D
F5 F 1.7907(10) 1.1086(19) 0.5036(6) 0.146(9) Uani 1 1 d D
Cl1 Cl 1.8836(17) 0.788(3) 0.3762(6) 0.271(13) Uani 1 1 d D
Cl2 Cl 1.9953(5) 0.6643(10) 0.4326(3) 0.120(4) Uani 1 1 d D
Cl3 Cl 1.9252(11) 0.8360(16) 0.7101(5) 0.228(8) Uani 1 1 d D
Cl4 Cl 2.031(2) 0.714(3) 0.7651(6) 0.301(16) Uani 1 1 d D
C50 C 1.911(3) 0.780(7) 0.4203(7) 0.36(6) Uani 1 1 d D
H50A H 1.8639 0.7442 0.4311 0.432 Uiso 1 1 calc R
H50B H 1.9238 0.8796 0.4287 0.432 Uiso 1 1 calc R
C60 C 2.0206(13) 0.754(3) 0.7213(6) 0.085(11) Uani 1 1 d D
H60A H 2.0643 0.8206 0.7161 0.102 Uiso 1 1 calc R
H60B H 2.0249 0.6622 0.7084 0.102 Uiso 1 1 calc R

loop_
_atom_site_aniso_label
_atom_site_aniso_U_11
_atom_site_aniso_U_22
_atom_site_aniso_U_33
_atom_site_aniso_U_23
_atom_site_aniso_U_13
_atom_site_aniso_U_12
Pt1 0.0672(4) 0.0420(3) 0.0624(5) 0.0011(4) 0.0088(3) -0.0094(4)
O1 0.020(8) 0.064(10) 0.110(17) 0.009(9) -0.006(8) 0.019(7)
O3 0.15(2) 0.053(11) 0.054(14) 0.005(8) 0.015(12) -0.017(12)
O4 0.079(13) 0.069(12) 0.15(2) -0.027(11) -0.012(11) 0.018(10)
N2 0.15(3) 0.105(19) 0.08(2) 0.039(16) -0.002(18) 0.035(18)
N4 0.12(2) 0.073(17) 0.08(3) -0.023(15) -0.031(18) 0.004(15)
N6 0.009(8) 0.116(16) 0.053(16) 0.018(11) -0.002(8) -0.006(9)
N8 0.063(15) 0.044(10) 0.049(17) -0.005(11) -0.013(12) 0.003(10)
N1 0.15(2) 0.076(14) 0.071(17) -0.025(12) 0.021(14) 0.000(13)
N3 0.090(18) 0.054(13) 0.11(2) 0.028(12) 0.063(15) -0.001(12)
N7 0.042(11) 0.038(9) 0.035(12) -0.018(8) -0.018(9) -0.006(8)
P2 0.064(5) 0.066(5) 0.148(10) -0.017(5) 0.040(6) -0.007(4)
F10 0.23(3) 0.25(3) 0.28(4) -0.17(4) 0.10(3) -0.17(3)
F9 0.73(8) 0.122(19) 0.27(4) -0.07(2) 0.34(5) -0.19(3)
F11 0.096(14) 0.29(3) 0.13(2) 0.04(2) 0.020(14) -0.014(16)
F8 0.26(3) 0.136(16) 0.093(14) 0.043(11) 0.046(14) 0.146(18)
F12 0.15(2) 0.16(2) 0.14(2) -0.029(17) -0.026(17) 0.046(16)
F7 0.055(9) 0.19(2) 0.143(17) 0.044(15) -0.022(9) 0.043(11)
P1 0.108(7) 0.079(5) 0.032(5) 0.014(3) -0.034(4) 0.020(5)
F4 0.109(14) 0.104(13) 0.099(15) 0.002(10) 0.056(11) -0.001(10)
F1 0.035(9) 0.28(3) 0.16(2) 0.012(17) -0.049(10) 0.014(12)
F3 0.30(3) 0.107(15) 0.063(15) -0.005(11) 0.025(16) 0.039(17)
F6 0.15(2) 0.095(14) 0.31(4) -0.03(2) 0.01(2) -0.024(14)
F2 0.30(4) 0.14(2) 0.28(4) 0.06(2) -0.07(3) 0.05(2)
F5 0.092(12) 0.120(16) 0.23(3) -0.037(14) 0.030(13) -0.044(11)
Cl1 0.31(3) 0.36(3) 0.137(19) 0.098(17) -0.005(16) 0.07(2)
Cl2 0.081(5) 0.085(6) 0.202(11) 0.009(6) 0.056(6) 0.000(4)
Cl3 0.30(2) 0.141(12) 0.225(18) -0.052(11) -0.053(14) -0.035(13)
Cl4 0.45(4) 0.27(3) 0.18(3) -0.044(17) 0.01(2) -0.05(2)
C50 0.40(10) 0.46(12) 0.26(9) 0.17(7) 0.25(8) 0.28(9)
C60 0.087(18) 0.065(13) 0.09(3) 0.050(15) -0.041(17) -0.034(14)

loop_
_atom_type_symbol
_atom_type_description
_atom_type_scat_dispersion_real
_atom_type_scat_dispersion_imag
_atom_type_scat_source
C C 0.0033 0.0016 'International Tables Vol C Tables 4.2.6.8 and 6.1.1.4'
H H 0.0000 0.0000 'International Tables Vol C Tables 4.2.6.8 and 6.1.1.4'
N N 0.0061 0.0033 'International Tables Vol C Tables 4.2.6.8 and 6.1.1.4'
O O 0.0106 0.0060 'International Tables Vol C Tables 4.2.6.8 and 6.1.1.4'
F F 0.0171 0.0103 'International Tables Vol C Tables 4.2.6.8 and 6.1.1.4'
P P 0.1023 0.0942 'International Tables Vol C Tables 4.2.6.8 and 6.1.1.4'
Cl Cl 0.1484 0.1585 'International Tables Vol C Tables 4.2.6.8 and 6.1.1.4'
Pt Pt -1.7033 8.3905 'International Tables Vol C Tables 4.2.6.8 and 6.1.1.4'

loop_
_geom_angle_atom_site_label_1
_geom_angle_atom_site_label_2
_geom_angle_atom_site_label_3
_geom_angle
N3 Pt1 N1 90.1(6)
N3 Pt1 N5 88.2(6)
N1 Pt1 N5 173.6(7)
N3 Pt1 N7 176.4(8)
N1 Pt1 N7 87.5(6)
N5 Pt1 N7 94.4(6)
C6 N2 C7 126(3)
C16 N4 C17 130(3)
C26 N6 C27 124(2)
C36 N8 C37 114(2)
C1 N1 C5 120.0
C1 N1 Pt1 125.2(10)
C5 N1 Pt1 114.7(10)
N1 C1 C2 120.0
C1 C2 C3 120.0
C2 C3 C4 120.0
C5 C4 C3 120.0
C5 C4 C6 119.1(16)
C3 C4 C6 120.8(16)
C4 C5 N1 120.0
O1 C6 N2 119(3)
O1 C6 C4 120(2)
N2 C6 C4 121(3)
N2 C7 C8 123(4)
C7 C8 C9 126(3)
C10 C9 C8 103(6)
C11 N3 C15 120.0
C11 N3 Pt1 120.1(9)
C15 N3 Pt1 119.3(9)
N3 C11 C12 120.0
C13 C12 C11 120.0
C12 C13 C14 120.0
C15 C14 C13 120.0
C15 C14 C16 119.4(13)
C13 C14 C16 120.6(13)
C14 C15 N3 120.0
O2 C16 N4 113(2)
O2 C16 C14 121.5(18)
N4 C16 C14 126(2)
C18 C17 N4 118(4)
C17 C18 C19 129(8)
C20 C19 C18 131(10)
C21 N5 C25 120.0
C21 N5 Pt1 114.7(6)
C25 N5 Pt1 125.3(6)
C22 C21 N5 120.0
C21 C22 C23 120.0
C24 C23 C22 120.0
C23 C24 C25 120.0
C23 C24 C26 126.1(14)
C25 C24 C26 113.6(14)
C24 C25 N5 120.0
O3 C26 N6 122(2)
O3 C26 C24 120(2)
N6 C26 C24 118(2)
C28 C27 N6 104(2)
C27 C28 C29 104(2)
C30 C29 C28 99(3)
C31 N7 C35 120.0
C31 N7 Pt1 116.3(7)
C35 N7 Pt1 123.4(7)
C32 C31 N7 120.0
C31 C32 C33 120.0
C34 C33 C32 120.0
C33 C34 C35 120.0
C33 C34 C36 126.7(12)
C35 C34 C36 113.1(13)
C34 C35 N7 120.0
O4 C36 N8 139(3)
O4 C36 C34 113(2)
N8 C36 C34 107(2)
N8 C37 C38 101(3)
C39 C38 C37 106(4)
C38 C39 C40 93(4)
F8 P2 F9 100(2)
F8 P2 F10 97(2)
F9 P2 F10 162(3)
F8 P2 F12 86.0(13)
F9 P2 F12 93.3(16)
F10 P2 F12 90.2(17)
F8 P2 F11 99.1(13)
F9 P2 F11 83.2(16)
F10 P2 F11 91.8(18)
F12 P2 F11 174.3(15)
F8 P2 F7 163.9(14)
F9 P2 F7 93(2)
F10 P2 F7 70.2(19)
F12 P2 F7 83.8(13)
F11 P2 F7 91.8(14)
F2 P1 F4 92.6(18)
F2 P1 F6 112.9(19)
F4 P1 F6 91.0(18)
F2 P1 F3 94.3(19)
F4 P1 F3 172.3(14)
F6 P1 F3 89.5(19)
F2 P1 F5 81.6(17)
F4 P1 F5 81.2(12)
F6 P1 F5 164.0(16)
F3 P1 F5 96.4(14)
F2 P1 F1 157.8(18)
F4 P1 F1 91.1(12)
F6 P1 F1 88.9(15)
F3 P1 F1 81.3(14)
F5 P1 F1 77.4(13)
Cl1 C50 Cl2 114(2)
Cl3 C60 Cl4 109(2)

loop_
_geom_bond_atom_site_label_1
_geom_bond_atom_site_label_2
_geom_bond_distance
Pt1 N3 1.963(11)
Pt1 N1 1.974(14)
Pt1 N5 2.057(9)
Pt1 N7 2.062(10)
O1 C6 1.19(3)
O2 C16 1.32(2)
O3 C26 1.29(3)
O4 C36 1.18(3)
N2 C6 1.32(4)
N2 C7 1.39(4)
N4 C16 1.38(4)
N4 C17 1.45(5)
N6 C26 1.30(3)
N6 C27 1.51(3)
N8 C36 1.26(4)
N8 C37 1.55(4)
N1 C1 1.3900
N1 C5 1.3900
C1 C2 1.3900
C2 C3 1.3900
C3 C4 1.3900
C4 C5 1.3900
C4 C6 1.51(3)
C7 C8 1.44(5)
C8 C9 1.5998
C9 C10 1.25(12)
N3 C11 1.3900
N3 C15 1.3900
C11 C12 1.3900
C12 C13 1.3900
C13 C14 1.3900
C14 C15 1.3900
C14 C16 1.43(2)
C17 C18 1.35(5)
C18 C19 1.36(17)
C19 C20 1.18(16)
N5 C21 1.3900
N5 C25 1.3900
C21 C22 1.3900
C22 C23 1.3900
C23 C24 1.3900
C24 C25 1.3900
C24 C26 1.41(3)
C27 C28 1.52(4)
C28 C29 1.63(4)
C29 C30 1.60(5)
N7 C31 1.3900
N7 C35 1.3900
C31 C32 1.3900
C32 C33 1.3900
C33 C34 1.3900
C34 C35 1.3900
C34 C36 1.58(3)
C37 C38 1.72(6)
C38 C39 1.45(7)
C39 C40 1.63(2)
P2 F8 1.520(13)
P2 F9 1.523(15)
P2 F10 1.532(14)
P2 F12 1.532(15)
P2 F11 1.548(15)
P2 F7 1.560(12)
P1 F2 1.540(15)
P1 F4 1.543(12)
P1 F6 1.545(15)
P1 F3 1.560(14)
P1 F5 1.561(13)
P1 F1 1.562(13)
Cl1 C50 1.743(19)
Cl2 C50 1.743(18)
Cl3 C60 1.731(17)
Cl4 C60 1.744(18)
